data_4076439
loop_
_publ_author_name
'E Stieber, S Chantal'
'Milsmann, Carsten'
'Hoyt, Jordan M.'
'Turner, Zo\"e R'
'Finkelstein, Kenneth D.'
'Wieghardt, Karl'
'Debeer, Serena'
'Chirik, Paul J.'

_publ_section_title
;
 Bis(imino)pyridine Iron Dinitrogen Compounds Revisited: Differences in
 Electronic Structure Between Four- and Five-Coordinate Derivatives.
;
_journal_issue 6
_journal_name_full Organometallics
_journal_page_first 2275
_journal_page_last 2285
_journal_paper_doi 10.1021/om201212m
_journal_volume 31
_journal_year 2012
_chemical_formula_moiety 'C35 H48 Fe N8, C4 H10 O '
_chemical_formula_sum 'C39 H58 Fe N8 O'
_chemical_formula_weight 710.78
_chemical_name_systematic
; 
 ? 
;
_space_group_IT_number 14
_symmetry_cell_setting monoclinic
_symmetry_space_group_name_Hall '-P 2ybc'
_symmetry_space_group_name_H-M 'P 1 21/c 1'
_atom_sites_solution_hydrogens geom
_atom_sites_solution_primary direct
_atom_sites_solution_secondary difmap
_audit_creation_method SHELXL-97
_cell_angle_alpha 90.00
_cell_angle_beta 100.644(2)
_cell_angle_gamma 90.00
_cell_formula_units_Z 4
_cell_length_a 10.5545(3)
_cell_length_b 17.8640(5)
_cell_length_c 21.5286(6)
_cell_measurement_reflns_used 9597
_cell_measurement_temperature 173(2)
_cell_measurement_theta_max 28.03
_cell_measurement_theta_min 2.32
_cell_volume 3989.3(2)
_computing_cell_refinement 'Bruker SAINT+'
_computing_data_collection 'Bruker APEX2'
_computing_data_reduction 'Bruker SAINT+'
_computing_molecular_graphics 'Bruker SHELXTL'
_computing_publication_material 'Bruker SHELXTL'
_computing_structure_refinement 'SHELXL-97 (Sheldrick, 1997)'
_computing_structure_solution 'SHELXS-97 (Sheldrick, 1990)'
_diffrn_ambient_temperature 173(2)
_diffrn_measured_fraction_theta_full 0.989
_diffrn_measured_fraction_theta_max 0.989
_diffrn_measurement_device_type 'Bruker X8 APEX II diffractometer'
_diffrn_measurement_method 'phi and omega scans'
_diffrn_radiation_monochromator graphite
_diffrn_radiation_source 'fine-focus sealed tube'
_diffrn_radiation_type MoK\a
_diffrn_radiation_wavelength 0.71073
_diffrn_reflns_av_R_equivalents 0.0424
_diffrn_reflns_av_sigmaI/netI 0.0419
_diffrn_reflns_limit_h_max 13
_diffrn_reflns_limit_h_min -13
_diffrn_reflns_limit_k_max 21
_diffrn_reflns_limit_k_min -23
_diffrn_reflns_limit_l_max 27
_diffrn_reflns_limit_l_min -27
_diffrn_reflns_number 35197
_diffrn_reflns_theta_full 27.48
_diffrn_reflns_theta_max 27.48
_diffrn_reflns_theta_min 1.93
_diffrn_standards_number 0
_exptl_absorpt_coefficient_mu 0.418
_exptl_absorpt_correction_T_max 0.8184
_exptl_absorpt_correction_T_min 0.7587
_exptl_absorpt_correction_type multi-scan
_exptl_absorpt_process_details SADABS
_exptl_crystal_colour black
_exptl_crystal_density_diffrn 1.183
_exptl_crystal_density_method 'not measured'
_exptl_crystal_description block
_exptl_crystal_F_000 1528
_exptl_crystal_size_max 0.70
_exptl_crystal_size_mid 0.60
_exptl_crystal_size_min 0.50
_refine_diff_density_max 0.516
_refine_diff_density_min -0.285
_refine_diff_density_rms 0.060
_refine_ls_extinction_method none
_refine_ls_goodness_of_fit_ref 1.047
_refine_ls_hydrogen_treatment riding
_refine_ls_matrix_type full
_refine_ls_number_parameters 446
_refine_ls_number_reflns 9044
_refine_ls_number_restraints 0
_refine_ls_restrained_S_all 1.047
_refine_ls_R_factor_all 0.0733
_refine_ls_R_factor_gt 0.0434
_refine_ls_shift/su_max 0.059
_refine_ls_shift/su_mean 0.001
_refine_ls_structure_factor_coef Fsqd
_refine_ls_weighting_details 'calc w=1/[\s^2^(Fo^2^)+(0.0492P)^2^+3.1309P] where P=(Fo^2^+2Fc^2^)/3'
_refine_ls_weighting_scheme calc
_refine_ls_wR_factor_gt 0.1040
_refine_ls_wR_factor_ref 0.1232
_reflns_number_gt 6567
_reflns_number_total 9044
_reflns_threshold_expression >2sigma(I)
_cod_data_source_file om201212m_si_002.cif
_cod_data_source_block jd5
_cod_depositor_comments
;
The following automatic conversions were performed:

'_symmetry_cell_setting' value 'Monoclinic' changed to 'monoclinic'
according to /home/saulius/struct/CIF-dictionaries/cif_core.dic
dictionary named 'cif_core.dic' version 2.4.1 from 2010-06-29.

Automatic conversion script
Id: cif_fix_values 1715 2011-07-08 13:25:40Z adriana 

 Adding full bibliography for 4076435--4076439.cif.
;
_cod_original_cell_volume 3989.28(19)
_cod_original_sg_symbol_H-M P2(1)/c
_cod_database_code 4076439

loop_
_symmetry_equiv_pos_as_xyz
'x, y, z'
'-x, y+1/2, -z+1/2'
'-x, -y, -z'
'x, -y-1/2, z-1/2'

loop_
_atom_site_label
_atom_site_type_symbol
_atom_site_fract_x
_atom_site_fract_y
_atom_site_fract_z
_atom_site_U_iso_or_equiv
_atom_site_adp_type
_atom_site_occupancy
_atom_site_symmetry_multiplicity
_atom_site_calc_flag
_atom_site_refinement_flags
Fe1 Fe 0.69569(2) 0.331067(13) 0.321907(11) 0.01937(6) Uani 1 1 d .
N1 N 0.62726(13) 0.40870(8) 0.25941(7) 0.0215(3) Uani 1 1 d .
N2 N 0.72597(13) 0.41515(8) 0.37264(7) 0.0213(3) Uani 1 1 d .
N3 N 0.72107(13) 0.28630(8) 0.40401(7) 0.0216(3) Uani 1 1 d .
N4 N 0.86245(15) 0.31591(9) 0.31092(7) 0.0295(4) Uani 1 1 d .
N5 N 0.96563(17) 0.31306(13) 0.30878(9) 0.0517(6) Uani 1 1 d .
N6 N 0.61117(15) 0.25264(9) 0.27392(7) 0.0273(4) Uani 1 1 d .
N7 N 0.55910(19) 0.20570(10) 0.24422(9) 0.0455(5) Uani 1 1 d .
N8 N 0.8259(2) 0.60485(10) 0.48627(9) 0.0516(6) Uani 1 1 d .
C1 C 0.6107(2) 0.54637(11) 0.23776(10) 0.0409(5) Uani 1 1 d .
H1A H 0.6880 0.5689 0.2264 0.061 Uiso 1 1 calc R
H1B H 0.5678 0.5831 0.2607 0.061 Uiso 1 1 calc R
H1C H 0.5517 0.5309 0.1993 0.061 Uiso 1 1 calc R
C2 C 0.64846(17) 0.47901(10) 0.27917(8) 0.0260(4) Uani 1 1 d .
C3 C 0.70830(16) 0.48448(10) 0.34599(8) 0.0240(4) Uani 1 1 d .
C4 C 0.74163(19) 0.54804(11) 0.38295(9) 0.0313(4) Uani 1 1 d .
H4A H 0.7294 0.5962 0.3640 0.038 Uiso 1 1 calc R
C5 C 0.79388(19) 0.54192(11) 0.44885(9) 0.0320(4) Uani 1 1 d .
C6 C 0.80889(17) 0.47006(11) 0.47535(9) 0.0283(4) Uani 1 1 d .
H6A H 0.8431 0.4638 0.5191 0.034 Uiso 1 1 calc R
C7 C 0.77309(16) 0.40757(10) 0.43695(8) 0.0227(4) Uani 1 1 d .
C8 C 0.76984(16) 0.33096(10) 0.45400(8) 0.0233(4) Uani 1 1 d .
C9 C 0.8111(2) 0.30447(12) 0.52109(9) 0.0346(5) Uani 1 1 d .
H9A H 0.7491 0.2675 0.5310 0.052 Uiso 1 1 calc R
H9B H 0.8144 0.3472 0.5499 0.052 Uiso 1 1 calc R
H9C H 0.8967 0.2815 0.5260 0.052 Uiso 1 1 calc R
C10 C 0.55908(17) 0.39402(10) 0.19401(8) 0.0231(4) Uani 1 1 d .
C11 C 0.63005(17) 0.39195(10) 0.14942(8) 0.0245(4) Uani 1 1 d .
C12 C 0.56115(19) 0.37420(11) 0.08727(9) 0.0318(4) Uani 1 1 d .
H12A H 0.6104 0.3720 0.0546 0.038 Uiso 1 1 calc R
C13 C 0.4270(2) 0.35963(12) 0.06946(9) 0.0351(5) Uani 1 1 d .
H13A H 0.3890 0.3486 0.0269 0.042 Uiso 1 1 calc R
C14 C 0.35876(19) 0.36202(12) 0.11351(9) 0.0337(5) Uani 1 1 d .
H14A H 0.2686 0.3529 0.1043 0.040 Uiso 1 1 calc R
C15 C 0.42262(18) 0.37872(11) 0.17631(9) 0.0291(4) Uani 1 1 d .
C16 C 0.77726(18) 0.40798(11) 0.16675(9) 0.0310(4) Uani 1 1 d .
H16A H 0.7991 0.4195 0.2129 0.037 Uiso 1 1 calc R
C17 C 0.8518(2) 0.33949(15) 0.15433(12) 0.0536(7) Uani 1 1 d .
H17A H 0.8289 0.2975 0.1795 0.080 Uiso 1 1 calc R
H17B H 0.9444 0.3496 0.1661 0.080 Uiso 1 1 calc R
H17C H 0.8306 0.3267 0.1093 0.080 Uiso 1 1 calc R
C18 C 0.8069(2) 0.47586(15) 0.13092(12) 0.0559(7) Uani 1 1 d .
H18A H 0.7558 0.5183 0.1413 0.084 Uiso 1 1 calc R
H18B H 0.7854 0.4658 0.0854 0.084 Uiso 1 1 calc R
H18C H 0.8989 0.4878 0.1427 0.084 Uiso 1 1 calc R
C19 C 0.34352(19) 0.38244(14) 0.22329(10) 0.0432(6) Uani 1 1 d .
H19A H 0.3997 0.3842 0.2661 0.052 Uiso 1 1 calc R
C20 C 0.2552(2) 0.31376(17) 0.21921(14) 0.0672(8) Uani 1 1 d .
H20A H 0.3078 0.2683 0.2264 0.101 Uiso 1 1 calc R
H20B H 0.2004 0.3116 0.1772 0.101 Uiso 1 1 calc R
H20C H 0.2009 0.3175 0.2514 0.101 Uiso 1 1 calc R
C21 C 0.2596(3) 0.45323(18) 0.21351(15) 0.0750(9) Uani 1 1 d .
H21A H 0.3152 0.4976 0.2170 0.113 Uiso 1 1 calc R
H21B H 0.2053 0.4554 0.2458 0.113 Uiso 1 1 calc R
H21C H 0.2049 0.4519 0.1715 0.113 Uiso 1 1 calc R
C22 C 0.68812(17) 0.21035(10) 0.41516(8) 0.0230(4) Uani 1 1 d .
C23 C 0.78311(18) 0.15378(10) 0.42595(8) 0.0261(4) Uani 1 1 d .
C24 C 0.7443(2) 0.08122(11) 0.43481(9) 0.0331(5) Uani 1 1 d .
H24A H 0.8065 0.0423 0.4423 0.040 Uiso 1 1 calc R
C25 C 0.6164(2) 0.06505(11) 0.43290(9) 0.0361(5) Uani 1 1 d .
H25A H 0.5910 0.0150 0.4392 0.043 Uiso 1 1 calc R
C26 C 0.5229(2) 0.12167(11) 0.42170(9) 0.0326(5) Uani 1 1 d .
H26A H 0.4350 0.1092 0.4205 0.039 Uiso 1 1 calc R
C27 C 0.55547(17) 0.19499(10) 0.41242(8) 0.0261(4) Uani 1 1 d .
C28 C 0.92401(18) 0.16853(11) 0.42542(10) 0.0321(4) Uani 1 1 d .
H28A H 0.9364 0.2240 0.4245 0.038 Uiso 1 1 calc R
C29 C 1.0273(2) 0.13565(14) 0.48316(13) 0.0535(7) Uani 1 1 d .
H29A H 1.0121 0.1575 0.5229 0.080 Uiso 1 1 calc R
H29B H 1.1145 0.1483 0.4771 0.080 Uiso 1 1 calc R
H29C H 1.0182 0.0811 0.4847 0.080 Uiso 1 1 calc R
C30 C 0.9431(2) 0.13835(14) 0.36419(12) 0.0492(6) Uani 1 1 d .
H30A H 0.8793 0.1603 0.3302 0.074 Uiso 1 1 calc R
H30B H 0.9326 0.0838 0.3640 0.074 Uiso 1 1 calc R
H30C H 1.0301 0.1508 0.3576 0.074 Uiso 1 1 calc R
C31 C 0.45070(18) 0.25646(12) 0.39959(10) 0.0361(5) Uani 1 1 d .
H31A H 0.4743 0.2899 0.3662 0.043 Uiso 1 1 calc R
C32 C 0.4601(2) 0.30323(13) 0.45849(12) 0.0494(6) Uani 1 1 d .
H32A H 0.5492 0.3201 0.4722 0.074 Uiso 1 1 calc R
H32B H 0.4338 0.2732 0.4921 0.074 Uiso 1 1 calc R
H32C H 0.4033 0.3468 0.4496 0.074 Uiso 1 1 calc R
C33 C 0.3097(2) 0.22618(15) 0.37322(12) 0.0507(6) Uani 1 1 d .
H33A H 0.3105 0.1962 0.3352 0.076 Uiso 1 1 calc R
H33B H 0.2507 0.2686 0.3628 0.076 Uiso 1 1 calc R
H33C H 0.2809 0.1951 0.4054 0.076 Uiso 1 1 calc R
C34 C 0.8827(2) 0.59817(13) 0.55347(10) 0.0423(5) Uani 1 1 d .
H34A H 0.8211 0.5737 0.5758 0.063 Uiso 1 1 calc R
H34B H 0.9032 0.6481 0.5713 0.063 Uiso 1 1 calc R
H34C H 0.9618 0.5682 0.5583 0.063 Uiso 1 1 calc R
C35 C 0.8027(3) 0.67775(12) 0.45805(12) 0.0530(6) Uani 1 1 d .
H35A H 0.8568 0.6845 0.4260 0.080 Uiso 1 1 calc R
H35B H 0.8239 0.7162 0.4908 0.080 Uiso 1 1 calc R
H35C H 0.7117 0.6821 0.4381 0.080 Uiso 1 1 calc R
O1S O 0.78305(19) 0.05877(11) 0.14123(8) 0.0641(5) Uani 1 1 d .
C1S C 0.9968(4) 0.0928(4) 0.19936(19) 0.164(3) Uani 1 1 d .
H1SA H 1.0392 0.1286 0.2310 0.245 Uiso 1 1 calc R
H1SB H 1.0310 0.0987 0.1603 0.245 Uiso 1 1 calc R
H1SC H 1.0133 0.0418 0.2155 0.245 Uiso 1 1 calc R
C2S C 0.8558(4) 0.1071(2) 0.18619(15) 0.1037(13) Uani 1 1 d .
H2SA H 0.8232 0.1028 0.2263 0.124 Uiso 1 1 calc R
H2SB H 0.8409 0.1593 0.1711 0.124 Uiso 1 1 calc R
C3S C 0.6408(3) 0.0691(2) 0.12645(15) 0.0829(10) Uani 1 1 d .
H3SA H 0.6071 0.0698 0.1664 0.100 Uiso 1 1 calc R
H3SB H 0.6210 0.1181 0.1055 0.100 Uiso 1 1 calc R
C4S C 0.5754(3) 0.0099(3) 0.0855(2) 0.150(2) Uani 1 1 d .
H4SA H 0.4825 0.0199 0.0763 0.225 Uiso 1 1 calc R
H4SB H 0.5912 -0.0385 0.1068 0.225 Uiso 1 1 calc R
H4SC H 0.6086 0.0088 0.0459 0.225 Uiso 1 1 calc R

loop_
_atom_site_aniso_label
_atom_site_aniso_U_11
_atom_site_aniso_U_22
_atom_site_aniso_U_33
_atom_site_aniso_U_23
_atom_site_aniso_U_13
_atom_site_aniso_U_12
Fe1 0.02182(11) 0.01918(11) 0.01761(11) -0.00120(10) 0.00499(8) 0.00016(10)
N1 0.0234(7) 0.0217(7) 0.0210(7) -0.0002(6) 0.0077(6) 0.0017(6)
N2 0.0229(7) 0.0213(7) 0.0205(7) -0.0010(6) 0.0061(6) -0.0007(6)
N3 0.0226(7) 0.0221(7) 0.0212(7) 0.0003(6) 0.0068(6) 0.0027(6)
N4 0.0294(8) 0.0367(9) 0.0230(7) -0.0001(7) 0.0066(6) 0.0043(7)
N5 0.0315(9) 0.0848(15) 0.0413(10) 0.0032(10) 0.0133(8) 0.0111(10)
N6 0.0336(8) 0.0261(8) 0.0227(7) 0.0006(6) 0.0066(6) -0.0015(7)
N7 0.0607(12) 0.0338(10) 0.0413(10) -0.0101(8) 0.0076(9) -0.0159(9)
N8 0.0837(15) 0.0288(9) 0.0411(10) -0.0147(8) 0.0084(10) -0.0061(10)
C1 0.0674(14) 0.0231(10) 0.0335(11) 0.0039(8) 0.0126(10) 0.0043(10)
C2 0.0322(9) 0.0217(9) 0.0261(9) 0.0004(7) 0.0108(7) 0.0008(7)
C3 0.0283(8) 0.0207(8) 0.0250(8) -0.0008(7) 0.0104(7) -0.0007(7)
C4 0.0414(10) 0.0207(9) 0.0347(10) -0.0036(8) 0.0148(8) -0.0025(8)
C5 0.0367(10) 0.0286(9) 0.0323(10) -0.0122(8) 0.0103(8) -0.0054(8)
C6 0.0292(9) 0.0319(10) 0.0242(9) -0.0064(8) 0.0057(7) -0.0002(8)
C7 0.0209(8) 0.0271(9) 0.0209(8) -0.0042(7) 0.0057(7) -0.0002(7)
C8 0.0236(8) 0.0259(8) 0.0207(8) -0.0015(7) 0.0052(6) 0.0040(7)
C9 0.0473(11) 0.0346(10) 0.0211(9) 0.0000(8) 0.0044(8) 0.0071(9)
C10 0.0289(8) 0.0201(8) 0.0202(8) 0.0011(7) 0.0047(7) 0.0017(7)
C11 0.0305(8) 0.0218(8) 0.0225(8) 0.0001(7) 0.0084(7) -0.0003(7)
C12 0.0418(10) 0.0321(10) 0.0228(9) -0.0016(8) 0.0097(8) -0.0004(8)
C13 0.0444(11) 0.0366(11) 0.0218(9) -0.0025(8) -0.0008(8) -0.0031(9)
C14 0.0294(9) 0.0392(11) 0.0311(10) 0.0056(9) 0.0014(8) -0.0057(8)
C15 0.0277(9) 0.0336(10) 0.0265(9) 0.0061(8) 0.0059(7) 0.0012(8)
C16 0.0304(9) 0.0387(11) 0.0257(9) -0.0018(8) 0.0098(7) -0.0031(8)
C17 0.0390(11) 0.0724(17) 0.0515(14) -0.0170(12) 0.0141(10) 0.0110(12)
C18 0.0527(13) 0.0677(16) 0.0503(14) 0.0089(12) 0.0174(11) -0.0230(12)
C19 0.0271(9) 0.0736(16) 0.0302(10) 0.0089(11) 0.0088(8) 0.0026(10)
C20 0.0392(12) 0.093(2) 0.0753(17) 0.0308(15) 0.0271(12) -0.0024(13)
C21 0.0767(16) 0.085(2) 0.0763(18) -0.0033(16) 0.0487(14) 0.0170(16)
C22 0.0305(9) 0.0218(8) 0.0164(8) 0.0006(7) 0.0039(7) -0.0004(7)
C23 0.0318(9) 0.0247(9) 0.0207(8) -0.0015(7) 0.0019(7) 0.0017(7)
C24 0.0442(11) 0.0223(9) 0.0322(10) -0.0026(8) 0.0051(9) 0.0020(8)
C25 0.0566(12) 0.0223(9) 0.0305(10) -0.0019(8) 0.0114(9) -0.0083(9)
C26 0.0391(10) 0.0358(10) 0.0249(9) -0.0024(8) 0.0111(8) -0.0095(9)
C27 0.0322(9) 0.0289(9) 0.0185(8) 0.0014(7) 0.0081(7) -0.0004(7)
C28 0.0293(9) 0.0250(9) 0.0404(11) -0.0019(9) 0.0022(8) 0.0038(8)
C29 0.0393(12) 0.0440(13) 0.0693(17) 0.0092(12) -0.0100(12) 0.0031(11)
C30 0.0408(11) 0.0467(13) 0.0655(15) -0.0132(11) 0.0244(11) 0.0042(10)
C31 0.0297(9) 0.0394(11) 0.0432(11) 0.0118(9) 0.0172(8) 0.0044(8)
C32 0.0453(11) 0.0381(12) 0.0726(16) -0.0071(11) 0.0315(11) 0.0027(10)
C33 0.0327(10) 0.0675(16) 0.0536(14) 0.0086(12) 0.0125(10) 0.0044(11)
C34 0.0413(11) 0.0460(12) 0.0410(11) -0.0248(10) 0.0112(9) -0.0083(10)
C35 0.0836(16) 0.0270(11) 0.0562(14) -0.0159(10) 0.0332(12) -0.0143(11)
O1S 0.0764(12) 0.0718(12) 0.0464(10) -0.0051(9) 0.0171(9) -0.0072(10)
C1S 0.069(2) 0.352(9) 0.070(3) -0.024(4) 0.011(2) -0.002(4)
C2S 0.147(3) 0.119(3) 0.0536(18) -0.0095(19) 0.040(2) -0.048(3)
C3S 0.0773(18) 0.110(3) 0.0740(19) 0.0023(18) 0.0464(15) 0.0174(19)
C4S 0.068(2) 0.264(6) 0.132(3) -0.097(4) 0.055(2) -0.047(3)

loop_
_atom_type_symbol
_atom_type_description
_atom_type_scat_dispersion_real
_atom_type_scat_dispersion_imag
_atom_type_scat_source
C C 0.0033 0.0016 'International Tables Vol C Tables 4.2.6.8 and 6.1.1.4'
H H 0.0000 0.0000 'International Tables Vol C Tables 4.2.6.8 and 6.1.1.4'
Fe Fe 0.3463 0.8444 'International Tables Vol C Tables 4.2.6.8 and 6.1.1.4'
N N 0.0061 0.0033 'International Tables Vol C Tables 4.2.6.8 and 6.1.1.4'
O O 0.0106 0.0060 'International Tables Vol C Tables 4.2.6.8 and 6.1.1.4'

loop_
_geom_angle_atom_site_label_1
_geom_angle_atom_site_label_2
_geom_angle_atom_site_label_3
_geom_angle
N4 Fe1 N2 97.49(7)
N4 Fe1 N6 100.91(7)
N2 Fe1 N6 161.58(7)
N4 Fe1 N3 94.78(6)
N2 Fe1 N3 79.31(6)
N6 Fe1 N3 99.71(6)
N4 Fe1 N1 104.73(6)
N2 Fe1 N1 80.42(6)
N6 Fe1 N1 94.17(6)
N3 Fe1 N1 153.45(6)
C2 N1 C10 119.60(14)
C2 N1 Fe1 115.23(12)
C10 N1 Fe1 125.16(11)
C3 N2 C7 120.29(15)
C3 N2 Fe1 119.59(11)
C7 N2 Fe1 120.03(12)
C8 N3 C22 119.39(14)
C8 N3 Fe1 116.94(12)
C22 N3 Fe1 123.64(11)
N5 N4 Fe1 172.36(18)
N7 N6 Fe1 179.10(17)
C5 N8 C35 118.92(19)
C5 N8 C34 121.25(18)
C35 N8 C34 119.83(18)
N1 C2 C3 113.17(15)
N1 C2 C1 123.63(16)
C3 C2 C1 123.17(16)
N2 C3 C4 119.95(16)
N2 C3 C2 110.71(15)
C4 C3 C2 129.28(17)
C3 C4 C5 121.00(17)
N8 C5 C6 120.54(18)
N8 C5 C4 121.51(18)
C6 C5 C4 117.93(17)
C7 C6 C5 119.49(17)
N2 C7 C6 121.28(16)
N2 C7 C8 109.31(15)
C6 C7 C8 129.31(16)
N3 C8 C7 112.60(15)
N3 C8 C9 125.03(16)
C7 C8 C9 122.32(16)
C11 C10 C15 118.26(16)
C11 C10 N1 117.00(15)
C15 C10 N1 124.68(15)
C10 C11 C12 115.17(17)
C10 C11 C16 119.67(16)
C12 C11 C16 125.16(16)
C13 C12 C11 126.87(18)
C14 C13 C12 117.27(18)
C13 C14 C15 118.20(18)
C19 C15 C14 116.47(17)
C19 C15 C10 119.28(17)
C14 C15 C10 124.22(17)
C18 C16 C17 113.58(19)
C18 C16 C11 108.61(16)
C17 C16 C11 109.83(17)
C15 C19 C20 110.6(2)
C15 C19 C21 109.8(2)
C20 C19 C21 108.8(2)
C23 C22 C27 122.29(16)
C23 C22 N3 121.24(16)
C27 C22 N3 116.43(15)
C24 C23 C22 118.27(17)
C24 C23 C28 118.77(17)
C22 C23 C28 122.91(16)
C25 C24 C23 120.51(18)
C24 C25 C26 120.64(18)
C27 C26 C25 121.61(18)
C26 C27 C22 116.68(17)
C26 C27 C31 120.76(17)
C22 C27 C31 122.57(16)
C30 C28 C23 103.90(16)
C30 C28 C29 111.94(18)
C23 C28 C29 117.28(18)
C32 C31 C27 108.04(17)
C32 C31 C33 113.69(18)
C27 C31 C33 114.47(18)
C2S O1S C3S 118.0(3)
O1S C2S C1S 115.1(4)
C4S C3S O1S 112.6(3)

loop_
_geom_bond_atom_site_label_1
_geom_bond_atom_site_label_2
_geom_bond_distance
Fe1 N4 1.8386(16)
Fe1 N2 1.8500(14)
Fe1 N6 1.8670(15)
Fe1 N3 1.9134(14)
Fe1 N1 1.9738(14)
N1 C2 1.332(2)
N1 C10 1.482(2)
N2 C3 1.363(2)
N2 C7 1.389(2)
N3 C8 1.362(2)
N3 C22 1.432(2)
N4 N5 1.100(2)
N6 N7 1.133(2)
N8 C5 1.388(3)
N8 C35 1.439(3)
N8 C34 1.465(3)
C1 C2 1.507(3)
C2 C3 1.464(3)
C3 C4 1.394(3)
C4 C5 1.428(3)
C5 C6 1.402(3)
C6 C7 1.399(2)
C7 C8 1.419(3)
C8 C9 1.506(2)
C10 C11 1.323(2)
C10 C15 1.446(2)
C11 C12 1.435(2)
C11 C16 1.556(3)
C12 C13 1.421(3)
C13 C14 1.293(3)
C14 C15 1.426(3)
C15 C19 1.427(3)
C16 C18 1.501(3)
C16 C17 1.505(3)
C19 C20 1.534(4)
C19 C21 1.536(4)
C22 C23 1.412(2)
C22 C27 1.417(2)
C23 C24 1.383(3)
C23 C28 1.512(3)
C24 C25 1.374(3)
C25 C26 1.402(3)
C26 C27 1.378(3)
C27 C31 1.547(3)
C28 C30 1.472(3)
C28 C29 1.605(3)
C31 C32 1.507(3)
C31 C33 1.586(3)
O1S C2S 1.413(4)
O1S C3S 1.487(3)
C1S C2S 1.485(6)
C3S C4S 1.466(5)
